data_1565740
loop_
_publ_author_name
'Yakubu, Abdallah'
'Suzuki, Takayoshi'
'Kita, Masakazu'

_publ_section_title
;
 Dinuclear lanthanoid(III) dithiocarbamato complexes bridged by
 (E)-N-benzylidenepicolinohydrazonate: Syntheses, crystal structures and
 spectroscopic properties
;
_journal_name_full 'Inorganica Chimica Acta'
_journal_page_first 119124
_journal_paper_doi 10.1016/j.ica.2019.119124
_journal_volume 498
_journal_year 2019
_chemical_formula_moiety 'C42 H54 La2 N10 O4 S8'
_chemical_formula_sum 'C42 H54 La2 N10 O4 S8'
_chemical_formula_weight 1297.25
_space_group_crystal_system monoclinic
_space_group_IT_number 14
_space_group_name_Hall '-P 2yn'
_space_group_name_H-M_alt 'P 1 21/n 1'
_atom_sites_solution_hydrogens geom
_atom_sites_solution_primary direct
_atom_sites_solution_secondary difmap
_audit_creation_method SHELXL-2014/7
_cell_angle_alpha 90
_cell_angle_beta 106.860(3)
_cell_angle_gamma 90
_cell_formula_units_Z 2
_cell_length_a 10.5657(11)
_cell_length_b 22.305(2)
_cell_length_c 11.9038(13)
_cell_measurement_reflns_used 13232
_cell_measurement_temperature 296(2)
_cell_measurement_theta_max 27.44
_cell_measurement_theta_min 3.06
_cell_volume 2684.8(5)
_computing_cell_refinement 'RAPID AUTO'
_computing_data_collection 'RAPID AUTO (Rigaku)'
_computing_data_reduction 'RAPID AUTO'
_computing_molecular_graphics 'CrystalStructure 4.3'
_computing_publication_material 'CrystalStructure 4.3 (Rigaku, 2018)'
_computing_structure_refinement 'SHELXL-2014/7 (Sheldrick, 2014)'
_computing_structure_solution 'SHELXT Version 2014/5 (Sheldrick, 2014)'
_diffrn_ambient_temperature 296(2)
_diffrn_detector_area_resol_mean 10.000
_diffrn_measured_fraction_theta_full 0.998
_diffrn_measured_fraction_theta_max 0.995
_diffrn_measurement_device_type 'Rigaku R-AXIS RAPID'
_diffrn_measurement_method \w
_diffrn_radiation_type MoK\a
_diffrn_radiation_wavelength 0.71075
_diffrn_reflns_av_R_equivalents 0.1096
_diffrn_reflns_av_unetI/netI 0.0895
_diffrn_reflns_Laue_measured_fraction_full 0.998
_diffrn_reflns_Laue_measured_fraction_max 0.995
_diffrn_reflns_limit_h_max 13
_diffrn_reflns_limit_h_min -11
_diffrn_reflns_limit_k_max 28
_diffrn_reflns_limit_k_min -28
_diffrn_reflns_limit_l_max 15
_diffrn_reflns_limit_l_min -15
_diffrn_reflns_number 25531
_diffrn_reflns_point_group_measured_fraction_full 0.998
_diffrn_reflns_point_group_measured_fraction_max 0.995
_diffrn_reflns_theta_full 25.242
_diffrn_reflns_theta_max 27.469
_diffrn_reflns_theta_min 3.057
_exptl_absorpt_coefficient_mu 1.929
_exptl_absorpt_correction_T_max 0.908
_exptl_absorpt_correction_T_min 0.827
_exptl_absorpt_correction_type numerical
_exptl_absorpt_process_details 'NUMABS (Rigaku, 1999)'
_exptl_crystal_colour green
_exptl_crystal_density_diffrn 1.605
_exptl_crystal_density_method 'not measured'
_exptl_crystal_description platelet
_exptl_crystal_F_000 1300
_exptl_crystal_size_max 0.200
_exptl_crystal_size_mid 0.100
_exptl_crystal_size_min 0.050
_refine_diff_density_max 1.267
_refine_diff_density_min -2.033
_refine_diff_density_rms 0.162
_refine_ls_extinction_coef .
_refine_ls_extinction_method none
_refine_ls_goodness_of_fit_ref 1.112
_refine_ls_hydrogen_treatment constr
_refine_ls_matrix_type full
_refine_ls_number_parameters 298
_refine_ls_number_reflns 6115
_refine_ls_number_restraints 0
_refine_ls_restrained_S_all 1.112
_refine_ls_R_factor_all 0.1348
_refine_ls_R_factor_gt 0.0731
_refine_ls_shift/su_max 0.001
_refine_ls_shift/su_mean 0.000
_refine_ls_structure_factor_coef Fsqd
_refine_ls_weighting_details 'w=1/[\s^2^(Fo^2^)+(0.1046P)^2^] where P=(Fo^2^+2Fc^2^)/3'
_refine_ls_weighting_scheme calc
_refine_ls_wR_factor_gt 0.1690
_refine_ls_wR_factor_ref 0.2216
_reflns_Friedel_coverage 0.000
_reflns_Friedel_fraction_full .
_reflns_Friedel_fraction_max .
_reflns_number_gt 3350
_reflns_number_total 6115
_reflns_threshold_expression 'I > 2\s(I)'
_cod_data_source_file 1a_La_Me2dtc_bphz.cif
_cod_data_source_block '[La2(Me2dtc)4(bphz)2]'
_cod_original_sg_symbol_H-M 'P 21/n'
_cod_database_code 1565740
_shelx_shelxl_version_number 2014/7
_shelx_space_group_comment
;
The symmetry employed for this shelxl refinement is uniquely defined
by the following loop, which should always be used as a source of
symmetry information in preference to the above space-group names.
They are only intended as comments.
;
_shelx_estimated_absorpt_t_min 0.699
_shelx_estimated_absorpt_t_max 0.910

loop_
_space_group_symop_operation_xyz
'x, y, z'
'-x+1/2, y+1/2, -z+1/2'
'-x, -y, -z'
'x-1/2, -y-1/2, z-1/2'

loop_
_atom_site_label
_atom_site_type_symbol
_atom_site_fract_x
_atom_site_fract_y
_atom_site_fract_z
_atom_site_U_iso_or_equiv
_atom_site_adp_type
_atom_site_occupancy
_atom_site_site_symmetry_order
_atom_site_calc_flag
_atom_site_refinement_flags_posn
_atom_site_refinement_flags_adp
_atom_site_refinement_flags_occupancy
_atom_site_disorder_assembly
_atom_site_disorder_group
La1 La 0.98634(5) 0.57400(2) 0.60819(4) 0.0504(2) Uani 1 1 d . . . . .
S1 S 0.9296(4) 0.70006(13) 0.6676(3) 0.1057(12) Uani 1 1 d . . . . .
S2 S 0.9577(3) 0.60615(12) 0.8471(2) 0.0696(7) Uani 1 1 d . . . . .
S3 S 0.8816(3) 0.64319(12) 0.3808(3) 0.0859(9) Uani 1 1 d . . . . .
S4 S 1.1644(3) 0.65121(13) 0.5060(3) 0.0884(9) Uani 1 1 d . . . . .
O1 O 0.8684(5) 0.5012(2) 0.4527(5) 0.0502(13) Uani 1 1 d . . . . .
O2 O 0.9707(8) 0.4738(3) 0.7121(6) 0.084(2) Uani 1 1 d . . . . .
N1 N 0.7210(7) 0.5668(3) 0.5559(7) 0.0587(19) Uani 1 1 d . . . . .
N2 N 0.6788(7) 0.4776(3) 0.2987(7) 0.064(2) Uani 1 1 d . . . . .
N3 N 0.7624(7) 0.4411(3) 0.2579(6) 0.0594(19) Uani 1 1 d . . . . .
N4 N 1.0144(12) 0.7200(5) 0.8972(10) 0.120(4) Uani 1 1 d . . . . .
N5 N 1.0293(11) 0.7325(4) 0.3537(9) 0.091(3) Uani 1 1 d . . . . .
C1 C 0.6483(9) 0.5960(4) 0.6139(9) 0.065(2) Uani 1 1 d . . . . .
H1 H 0.6905 0.6123 0.6871 0.078 Uiso 1 1 calc R U . . .
C2 C 0.5140(10) 0.6027(5) 0.5692(10) 0.072(3) Uani 1 1 d . . . . .
H2 H 0.4664 0.6224 0.6128 0.087 Uiso 1 1 calc R U . . .
C3 C 0.4497(10) 0.5804(4) 0.4597(11) 0.077(3) Uani 1 1 d . . . . .
H3 H 0.3589 0.5851 0.4277 0.093 Uiso 1 1 calc R U . . .
C4 C 0.5244(9) 0.5506(5) 0.3984(8) 0.067(2) Uani 1 1 d . . . . .
H4 H 0.4850 0.5361 0.3231 0.080 Uiso 1 1 calc R U . . .
C5 C 0.6588(8) 0.5429(4) 0.4514(8) 0.056(2) Uani 1 1 d . . . . .
C6 C 0.7432(8) 0.5053(3) 0.3979(7) 0.0510(19) Uani 1 1 d . . . . .
C7 C 0.7083(10) 0.4130(4) 0.1602(9) 0.069(3) Uani 1 1 d . . . . .
H7 H 0.7665 0.3885 0.1357 0.083 Uiso 1 1 calc R U . . .
C8 C 0.5727(11) 0.4125(5) 0.0810(9) 0.077(3) Uani 1 1 d . . . . .
C9 C 0.4639(10) 0.4426(5) 0.0951(9) 0.082(3) Uani 1 1 d . . . . .
H9 H 0.4728 0.4669 0.1604 0.099 Uiso 1 1 calc R U . . .
C10 C 0.3422(11) 0.4368(5) 0.0125(11) 0.088(3) Uani 1 1 d . . . . .
H10 H 0.2698 0.4571 0.0233 0.105 Uiso 1 1 calc R U . . .
C11 C 0.3259(12) 0.4023(7) -0.0831(12) 0.119(5) Uani 1 1 d . . . . .
H11 H 0.2435 0.4000 -0.1388 0.143 Uiso 1 1 calc R U . . .
C12 C 0.4325(14) 0.3700(9) -0.0991(12) 0.157(8) Uani 1 1 d . . . . .
H12 H 0.4201 0.3453 -0.1644 0.188 Uiso 1 1 calc R U . . .
C13 C 0.5560(12) 0.3744(7) -0.0191(10) 0.121(5) Uani 1 1 d . . . . .
H13 H 0.6271 0.3530 -0.0298 0.145 Uiso 1 1 calc R U . . .
C14 C 0.9727(11) 0.6792(5) 0.8121(9) 0.077(3) Uani 1 1 d . . . . .
C15 C 1.029(2) 0.7827(7) 0.8716(16) 0.231(14) Uani 1 1 d . . . . .
H15A H 1.0602 0.8046 0.9437 0.277 Uiso 1 1 calc R U . . .
H15B H 1.0924 0.7864 0.8278 0.277 Uiso 1 1 calc R U . . .
H15C H 0.9457 0.7985 0.8262 0.277 Uiso 1 1 calc R U . . .
C16 C 1.0459(17) 0.7061(6) 1.0209(12) 0.145(6) Uani 1 1 d . . . . .
H16A H 1.0737 0.7420 1.0660 0.174 Uiso 1 1 calc R U . . .
H16B H 0.9690 0.6901 1.0377 0.174 Uiso 1 1 calc R U . . .
H16C H 1.1159 0.6771 1.0411 0.174 Uiso 1 1 calc R U . . .
C17 C 1.0251(10) 0.6807(4) 0.4086(8) 0.069(3) Uani 1 1 d . . . . .
C18 C 0.9142(15) 0.7602(5) 0.2764(12) 0.115(5) Uani 1 1 d . . . . .
H18A H 0.9390 0.7969 0.2464 0.138 Uiso 1 1 calc R U . . .
H18B H 0.8749 0.7336 0.2124 0.138 Uiso 1 1 calc R U . . .
H18C H 0.8515 0.7686 0.3188 0.138 Uiso 1 1 calc R U . . .
C19 C 1.1558(17) 0.7671(6) 0.3746(16) 0.158(7) Uani 1 1 d . . . . .
H19A H 1.1398 0.8029 0.3279 0.190 Uiso 1 1 calc R U . . .
H19B H 1.1882 0.7777 0.4562 0.190 Uiso 1 1 calc R U . . .
H19C H 1.2203 0.7429 0.3533 0.190 Uiso 1 1 calc R U . . .
C20 C 0.9625(10) 0.4530(5) 0.8235(9) 0.075(3) Uani 1 1 d . . . . .
H20A H 1.0045 0.4821 0.8834 0.090 Uiso 1 1 calc R U . . .
H20B H 1.0107 0.4156 0.8426 0.090 Uiso 1 1 calc R U . . .
C21 C 0.8278(13) 0.4438(7) 0.8255(12) 0.122(5) Uani 1 1 d . . . . .
H21A H 0.8276 0.4299 0.9018 0.147 Uiso 1 1 calc R U . . .
H21B H 0.7801 0.4809 0.8083 0.147 Uiso 1 1 calc R U . . .
H21C H 0.7863 0.4144 0.7676 0.147 Uiso 1 1 calc R U . . .

loop_
_atom_site_aniso_label
_atom_site_aniso_U_11
_atom_site_aniso_U_22
_atom_site_aniso_U_33
_atom_site_aniso_U_23
_atom_site_aniso_U_13
_atom_site_aniso_U_12
La1 0.0431(3) 0.0546(4) 0.0503(3) -0.0018(2) 0.0086(2) 0.0005(2)
S1 0.168(4) 0.0658(17) 0.105(2) 0.0010(16) 0.073(3) 0.0112(19)
S2 0.0673(16) 0.0782(17) 0.0628(15) -0.0049(13) 0.0181(13) 0.0031(13)
S3 0.091(2) 0.0719(16) 0.0736(18) 0.0141(14) -0.0096(15) -0.0140(14)
S4 0.0656(17) 0.0780(18) 0.131(3) 0.0232(17) 0.0431(18) 0.0080(13)
O1 0.035(3) 0.055(3) 0.057(3) 0.000(3) 0.008(3) -0.008(2)
O2 0.129(6) 0.064(4) 0.075(5) 0.011(3) 0.054(5) 0.007(4)
N1 0.053(5) 0.056(4) 0.068(5) -0.005(4) 0.018(4) 0.005(3)
N2 0.043(4) 0.083(5) 0.062(5) 0.000(4) 0.010(4) 0.008(4)
N3 0.052(4) 0.076(5) 0.048(4) -0.010(4) 0.010(4) 0.008(4)
N4 0.173(12) 0.093(8) 0.103(9) -0.033(6) 0.057(9) -0.034(7)
N5 0.100(8) 0.069(6) 0.108(7) 0.007(5) 0.035(6) 0.001(5)
C1 0.057(6) 0.064(5) 0.074(6) -0.010(5) 0.017(5) 0.004(5)
C2 0.061(6) 0.070(6) 0.089(8) -0.004(6) 0.027(6) 0.009(5)
C3 0.043(6) 0.091(8) 0.094(8) -0.017(6) 0.014(6) 0.006(5)
C4 0.055(6) 0.073(6) 0.067(6) -0.009(5) 0.010(5) 0.002(5)
C5 0.040(5) 0.063(5) 0.061(6) -0.005(4) 0.008(4) 0.002(4)
C6 0.041(5) 0.057(5) 0.049(5) 0.008(4) 0.003(4) -0.001(4)
C7 0.051(6) 0.095(7) 0.061(6) -0.018(5) 0.014(5) 0.005(5)
C8 0.055(6) 0.110(8) 0.060(6) -0.009(5) 0.006(5) -0.006(6)
C9 0.054(7) 0.100(8) 0.080(8) -0.012(6) -0.001(6) 0.015(5)
C10 0.044(6) 0.132(10) 0.075(8) -0.004(7) 0.000(5) 0.008(6)
C11 0.049(7) 0.203(15) 0.092(10) -0.037(10) -0.002(6) -0.012(8)
C12 0.076(10) 0.30(2) 0.084(10) -0.086(12) 0.002(8) -0.024(12)
C13 0.082(9) 0.196(15) 0.074(8) -0.069(9) 0.003(7) 0.012(9)
C14 0.077(7) 0.080(7) 0.078(7) -0.025(6) 0.031(6) -0.010(5)
C15 0.45(4) 0.107(13) 0.20(2) -0.072(13) 0.20(3) -0.101(18)
C16 0.200(18) 0.130(13) 0.100(12) -0.035(10) 0.034(12) -0.003(12)
C17 0.102(8) 0.047(5) 0.067(6) 0.007(4) 0.039(6) 0.008(5)
C18 0.137(13) 0.080(8) 0.128(12) 0.027(8) 0.039(10) 0.015(8)
C19 0.149(15) 0.124(12) 0.22(2) 0.050(12) 0.077(15) -0.020(11)
C20 0.066(7) 0.088(7) 0.064(6) 0.019(6) 0.009(5) -0.008(6)
C21 0.097(11) 0.170(13) 0.099(10) 0.042(9) 0.027(9) -0.009(9)

loop_
_atom_type_symbol
_atom_type_description
_atom_type_scat_dispersion_real
_atom_type_scat_dispersion_imag
_atom_type_scat_source
C C 0.0033 0.0016 'International Tables Vol C Tables 4.2.6.8 and 6.1.1.4'
H H 0.0000 0.0000 'International Tables Vol C Tables 4.2.6.8 and 6.1.1.4'
N N 0.0061 0.0033 'International Tables Vol C Tables 4.2.6.8 and 6.1.1.4'
O O 0.0106 0.0060 'International Tables Vol C Tables 4.2.6.8 and 6.1.1.4'
La La -0.2871 2.4523 'International Tables Vol C Tables 4.2.6.8 and 6.1.1.4'
S S 0.1246 0.1234 'International Tables Vol C Tables 4.2.6.8 and 6.1.1.4'

loop_
_geom_angle_atom_site_label_1
_geom_angle_atom_site_label_2
_geom_angle_atom_site_label_3
_geom_angle
_geom_angle_site_symmetry_1
_geom_angle_site_symmetry_3
O1 La1 O1 64.5(2) . 3_766
O1 La1 O2 72.9(2) . .
O1 La1 O2 71.99(18) 3_766 .
O1 La1 N3 123.37(19) . 3_766
O1 La1 N3 60.54(19) 3_766 3_766
O2 La1 N3 78.3(2) . 3_766
O1 La1 N1 61.94(19) . .
O1 La1 N1 125.06(19) 3_766 .
O2 La1 N1 81.5(2) . .
N3 La1 N1 155.6(2) 3_766 .
O1 La1 S1 133.68(15) . .
O1 La1 S1 150.66(13) 3_766 .
O2 La1 S1 130.75(15) . .
N3 La1 S1 101.99(17) 3_766 .
N1 La1 S1 81.06(16) . .
O1 La1 S2 133.05(13) . .
O1 La1 S2 131.49(13) 3_766 .
O2 La1 S2 73.60(15) . .
N3 La1 S2 79.84(16) 3_766 .
N1 La1 S2 81.40(17) . .
S1 La1 S2 58.43(8) . .
O1 La1 S3 72.30(13) . .
O1 La1 S3 100.21(14) 3_766 .
O2 La1 S3 144.14(18) . .
N3 La1 S3 129.36(18) 3_766 .
N1 La1 S3 74.83(17) . .
S1 La1 S3 71.78(9) . .
S2 La1 S3 127.37(8) . .
O1 La1 S4 107.66(13) . .
O1 La1 S4 76.30(13) 3_766 .
O2 La1 S4 144.27(17) . .
N3 La1 S4 71.98(17) 3_766 .
N1 La1 S4 131.45(17) . .
S1 La1 S4 75.74(8) . .
S2 La1 S4 118.76(8) . .
S3 La1 S4 57.63(9) . .
C14 S1 La1 88.2(4) . .
C14 S2 La1 87.5(3) . .
C17 S3 La1 90.2(3) . .
C17 S4 La1 88.8(3) . .
C6 O1 La1 122.8(5) . .
C6 O1 La1 121.4(5) . 3_766
La1 O1 La1 115.5(2) . 3_766
C20 O2 La1 138.9(6) . .
C5 N1 C1 118.1(8) . .
C5 N1 La1 115.8(5) . .
C1 N1 La1 124.4(6) . .
C6 N2 N3 111.6(7) . .
C7 N3 N2 115.9(8) . .
C7 N3 La1 124.9(6) . 3_766
N2 N3 La1 119.0(5) . 3_766
C14 N4 C16 123.5(12) . .
C14 N4 C15 122.0(12) . .
C16 N4 C15 114.5(12) . .
C17 N5 C18 123.0(11) . .
C17 N5 C19 121.2(11) . .
C18 N5 C19 115.7(10) . .
N1 C1 C2 122.4(10) . .
N1 C1 H1 118.8 . .
C2 C1 H1 118.8 . .
C1 C2 C3 119.9(10) . .
C1 C2 H2 120.0 . .
C3 C2 H2 120.0 . .
C2 C3 C4 118.1(10) . .
C2 C3 H3 121.0 . .
C4 C3 H3 121.0 . .
C5 C4 C3 118.9(9) . .
C5 C4 H4 120.6 . .
C3 C4 H4 120.6 . .
N1 C5 C4 122.4(8) . .
N1 C5 C6 115.3(7) . .
C4 C5 C6 122.3(8) . .
O1 C6 N2 126.6(8) . .
O1 C6 C5 118.2(7) . .
N2 C6 C5 115.1(7) . .
N3 C7 C8 132.3(9) . .
N3 C7 H7 113.9 . .
C8 C7 H7 113.9 . .
C9 C8 C13 118.9(10) . .
C9 C8 C7 127.5(10) . .
C13 C8 C7 113.6(10) . .
C10 C9 C8 120.2(11) . .
C10 C9 H9 119.9 . .
C8 C9 H9 119.9 . .
C11 C10 C9 121.5(11) . .
C11 C10 H10 119.3 . .
C9 C10 H10 119.3 . .
C10 C11 C12 120.1(11) . .
C10 C11 H11 120.0 . .
C12 C11 H11 120.0 . .
C13 C12 C11 120.6(12) . .
C13 C12 H12 119.7 . .
C11 C12 H12 119.7 . .
C12 C13 C8 118.7(12) . .
C12 C13 H13 120.6 . .
C8 C13 H13 120.6 . .
N4 C14 S2 120.0(9) . .
N4 C14 S1 120.6(9) . .
S2 C14 S1 119.3(6) . .
N4 C15 H15A 109.5 . .
N4 C15 H15B 109.5 . .
H15A C15 H15B 109.5 . .
N4 C15 H15C 109.5 . .
H15A C15 H15C 109.5 . .
H15B C15 H15C 109.5 . .
N4 C16 H16A 109.5 . .
N4 C16 H16B 109.5 . .
H16A C16 H16B 109.5 . .
N4 C16 H16C 109.5 . .
H16A C16 H16C 109.5 . .
H16B C16 H16C 109.5 . .
N5 C17 S3 119.5(8) . .
N5 C17 S4 121.2(8) . .
S3 C17 S4 119.3(5) . .
N5 C18 H18A 109.5 . .
N5 C18 H18B 109.5 . .
H18A C18 H18B 109.5 . .
N5 C18 H18C 109.5 . .
H18A C18 H18C 109.5 . .
H18B C18 H18C 109.5 . .
N5 C19 H19A 109.5 . .
N5 C19 H19B 109.5 . .
H19A C19 H19B 109.5 . .
N5 C19 H19C 109.5 . .
H19A C19 H19C 109.5 . .
H19B C19 H19C 109.5 . .
O2 C20 C21 112.7(9) . .
O2 C20 H20A 109.1 . .
C21 C20 H20A 109.1 . .
O2 C20 H20B 109.1 . .
C21 C20 H20B 109.1 . .
H20A C20 H20B 107.8 . .
C20 C21 H21A 109.5 . .
C20 C21 H21B 109.5 . .
H21A C21 H21B 109.5 . .
C20 C21 H21C 109.5 . .
H21A C21 H21C 109.5 . .
H21B C21 H21C 109.5 . .

loop_
_geom_bond_atom_site_label_1
_geom_bond_atom_site_label_2
_geom_bond_distance
_geom_bond_site_symmetry_2
La1 O1 2.506(5) .
La1 O1 2.518(5) 3_766
La1 O2 2.583(6) .
La1 N3 2.692(7) 3_766
La1 N1 2.695(8) .
La1 S1 3.002(3) .
La1 S2 3.031(2) .
La1 S3 3.032(3) .
La1 S4 3.052(3) .
S1 C14 1.711(11) .
S2 C14 1.701(11) .
S3 C17 1.679(11) .
S4 C17 1.719(11) .
O1 C6 1.297(9) .
O1 La1 2.518(5) 3_766
O2 C20 1.431(11) .
N1 C5 1.338(11) .
N1 C1 1.340(11) .
N2 C6 1.332(10) .
N2 N3 1.389(9) .
N3 C7 1.299(11) .
N3 La1 2.692(7) 3_766
N4 C14 1.338(13) .
N4 C16 1.446(16) .
N4 C15 1.448(18) .
N5 C17 1.334(12) .
N5 C18 1.435(15) .
N5 C19 1.501(16) .
C1 C2 1.372(13) .
C1 H1 0.9300 .
C2 C3 1.376(14) .
C2 H2 0.9300 .
C3 C4 1.389(13) .
C3 H3 0.9300 .
C4 C5 1.387(11) .
C4 H4 0.9300 .
C5 C6 1.495(11) .
C7 C8 1.469(14) .
C7 H7 0.9300 .
C8 C9 1.383(14) .
C8 C13 1.433(14) .
C9 C10 1.380(14) .
C9 H9 0.9300 .
C10 C11 1.342(16) .
C10 H10 0.9300 .
C11 C12 1.396(18) .
C11 H11 0.9300 .
C12 C13 1.378(17) .
C12 H12 0.9300 .
C13 H13 0.9300 .
C15 H15A 0.9600 .
C15 H15B 0.9600 .
C15 H15C 0.9600 .
C16 H16A 0.9600 .
C16 H16B 0.9600 .
C16 H16C 0.9600 .
C18 H18A 0.9600 .
C18 H18B 0.9600 .
C18 H18C 0.9600 .
C19 H19A 0.9600 .
C19 H19B 0.9600 .
C19 H19C 0.9600 .
C20 C21 1.444(15) .
C20 H20A 0.9700 .
C20 H20B 0.9700 .
C21 H21A 0.9600 .
C21 H21B 0.9600 .
C21 H21C 0.9600 .

loop_
_geom_torsion_atom_site_label_1
_geom_torsion_atom_site_label_2
_geom_torsion_atom_site_label_3
_geom_torsion_atom_site_label_4
_geom_torsion
_geom_torsion_site_symmetry_1
_geom_torsion_site_symmetry_2
_geom_torsion_site_symmetry_3
_geom_torsion_site_symmetry_4
C6 N2 N3 C7 -178.9(8) . . . .
C6 N2 N3 La1 6.2(9) . . . 3_766
C5 N1 C1 C2 -0.9(14) . . . .
La1 N1 C1 C2 164.2(7) . . . .
N1 C1 C2 C3 -1.6(16) . . . .
C1 C2 C3 C4 0.9(16) . . . .
C2 C3 C4 C5 2.2(15) . . . .
C1 N1 C5 C4 4.2(13) . . . .
La1 N1 C5 C4 -162.2(7) . . . .
C1 N1 C5 C6 -173.4(8) . . . .
La1 N1 C5 C6 20.3(9) . . . .
C3 C4 C5 N1 -4.9(15) . . . .
C3 C4 C5 C6 172.5(9) . . . .
La1 O1 C6 N2 164.3(6) . . . .
La1 O1 C6 N2 -8.4(11) 3_766 . . .
La1 O1 C6 C5 -18.0(9) . . . .
La1 O1 C6 C5 169.3(5) 3_766 . . .
N3 N2 C6 O1 1.0(12) . . . .
N3 N2 C6 C5 -176.8(7) . . . .
N1 C5 C6 O1 -3.3(11) . . . .
C4 C5 C6 O1 179.1(8) . . . .
N1 C5 C6 N2 174.7(8) . . . .
C4 C5 C6 N2 -2.9(12) . . . .
N2 N3 C7 C8 0.8(17) . . . .
La1 N3 C7 C8 175.3(9) 3_766 . . .
N3 C7 C8 C9 -2(2) . . . .
N3 C7 C8 C13 179.9(12) . . . .
C13 C8 C9 C10 -1.3(18) . . . .
C7 C8 C9 C10 -179.2(11) . . . .
C8 C9 C10 C11 0(2) . . . .
C9 C10 C11 C12 2(2) . . . .
C10 C11 C12 C13 -2(3) . . . .
C11 C12 C13 C8 0(3) . . . .
C9 C8 C13 C12 1(2) . . . .
C7 C8 C13 C12 179.5(13) . . . .
C16 N4 C14 S2 -1.5(18) . . . .
C15 N4 C14 S2 179.6(13) . . . .
C16 N4 C14 S1 176.7(11) . . . .
C15 N4 C14 S1 -2.2(19) . . . .
La1 S2 C14 N4 -156.4(10) . . . .
La1 S2 C14 S1 25.4(6) . . . .
La1 S1 C14 N4 156.2(10) . . . .
La1 S1 C14 S2 -25.6(6) . . . .
C18 N5 C17 S3 4.1(15) . . . .
C19 N5 C17 S3 -179.2(10) . . . .
C18 N5 C17 S4 -176.7(9) . . . .
C19 N5 C17 S4 0.0(15) . . . .
La1 S3 C17 N5 -160.5(8) . . . .
La1 S3 C17 S4 20.2(5) . . . .
La1 S4 C17 N5 160.7(8) . . . .
La1 S4 C17 S3 -20.1(5) . . . .
La1 O2 C20 C21 93.8(12) . . . .
